data_2021497
loop_
_publ_author_name
'Losev, Evgeniy A.'
'Boldyreva, Elena'

_publ_section_title
;
 Concomitant cocrystal and salt: no interconversion in the solid state
;
_journal_coeditor_code KU3233
_journal_issue 3
_journal_name_full 'Acta Crystallographica Section C'
_journal_page_first
;
;
_journal_paper_doi 10.1107/S2053229619001372
_journal_volume 75
_journal_year 2019
_chemical_formula_iupac 'C3 H7.5 N O2 +, C4 H5.5 O6 -'
_chemical_formula_moiety 'C3 H7.5 N O2 +, C4 H5.5 O6 -'
_chemical_formula_sum 'C7 H13 N O8'
_chemical_formula_weight 239.18
_chemical_name_common '\b-Alanine--<i>DL</i>-tartaric acid (1/1)'
_chemical_name_systematic '\b-Alaninium <i>DL</i>-tartarate'
_space_group_crystal_system triclinic
_space_group_IT_number 2
_space_group_name_Hall '-P 1'
_space_group_name_H-M_alt 'P -1'
_symmetry_space_group_name_Hall '-P 1'
_symmetry_space_group_name_H-M 'P -1'
_atom_sites_solution_hydrogens mixed
_audit_creation_method
;
Olex2 1.2
(compiled 2018.05.29 svn.r3508 for OlexSys, GUI svn.r5506)
;
_cell_angle_alpha 108.584(8)
_cell_angle_beta 97.257(8)
_cell_angle_gamma 92.666(8)
_cell_formula_units_Z 2
_cell_length_a 4.9248(5)
_cell_length_b 8.6012(7)
_cell_length_c 12.1074(10)
_cell_measurement_reflns_used 2351
_cell_measurement_temperature 275
_cell_measurement_theta_max 29.4750
_cell_measurement_theta_min 2.5190
_cell_volume 480.17(8)
_computing_cell_refinement
;
CrysAlis PRO (Agilent, 2014)
;
_computing_data_collection
;
CrysAlis PRO (Agilent, 2014)
;
_computing_data_reduction
;
CrysAlis PRO (Agilent, 2014)
;
_computing_molecular_graphics
;
OLEX2 (Dolomanov <i>et al.</i>,  2009)
;
_computing_publication_material
;
OLEX2 (Dolomanov <i>et al.</i>,  2009)
;
_computing_structure_refinement
;
SHELXL2018 (Sheldrick, 2015b)
;
_computing_structure_solution
;
olex2.solve (Bourhis <i>et al.</i>,  2015)
;
_diffrn_ambient_temperature 275
_diffrn_detector 'CCD plate'
_diffrn_measured_fraction_theta_full 0.999
_diffrn_measured_fraction_theta_max 0.999
_diffrn_measurement_device_type 'Stoe IPDS'
_diffrn_measurement_method '\w scans'
_diffrn_radiation_monochromator graphite
_diffrn_radiation_probe x-ray
_diffrn_radiation_type MoK\a
_diffrn_radiation_wavelength 0.71073
_diffrn_reflns_av_R_equivalents 0.0492
_diffrn_reflns_av_unetI/netI 0.0538
_diffrn_reflns_limit_h_max 5
_diffrn_reflns_limit_h_min -6
_diffrn_reflns_limit_k_max 10
_diffrn_reflns_limit_k_min -10
_diffrn_reflns_limit_l_max 15
_diffrn_reflns_limit_l_min -15
_diffrn_reflns_number 5976
_diffrn_reflns_theta_full 25.242
_diffrn_reflns_theta_max 26.364
_diffrn_reflns_theta_min 2.509
_diffrn_source 'Enhance (Mo) X-ray Source'
_exptl_absorpt_coefficient_mu 0.153
_exptl_absorpt_correction_T_max 0.995
_exptl_absorpt_correction_T_min 0.963
_exptl_absorpt_correction_type gaussian
_exptl_absorpt_process_details
;
(CrysAlis PRO; Agilent, 2014)
;
_exptl_crystal_density_diffrn 1.654
_exptl_crystal_description ' '
_exptl_crystal_F_000 252
_exptl_crystal_size_max 0.4344
_exptl_crystal_size_mid 0.071
_exptl_crystal_size_min 0.034
_refine_diff_density_max 0.222
_refine_diff_density_min -0.217
_refine_ls_extinction_method none
_refine_ls_goodness_of_fit_ref 1.022
_refine_ls_hydrogen_treatment mixed
_refine_ls_matrix_type full
_refine_ls_number_parameters 154
_refine_ls_number_reflns 1960
_refine_ls_number_restraints 0
_refine_ls_restrained_S_all 1.022
_refine_ls_R_factor_all 0.0825
_refine_ls_R_factor_gt 0.0463
_refine_ls_shift/su_max 0.000
_refine_ls_shift/su_mean 0.000
_refine_ls_structure_factor_coef Fsqd
_refine_ls_weighting_details 'w=1/[\s^2^(Fo^2^)+(0.0363P)^2^+0.1917P] where P=(Fo^2^+2Fc^2^)/3'
_refine_ls_weighting_scheme calc
_refine_ls_wR_factor_gt 0.0869
_refine_ls_wR_factor_ref 0.0982
_reflns_number_gt 1348
_reflns_number_total 1960
_reflns_threshold_expression 'I > 2\s(I)'
_cod_data_source_file ku3233sup1.cif
_cod_data_source_block 275_salt_heating
_cod_original_cell_volume 480.16(8)
_cod_database_code 2021497
_shelx_space_group_comment
;
The symmetry employed for this shelxl refinement is uniquely defined
by the following loop, which should always be used as a source of
symmetry information in preference to the above space-group names.
They are only intended as comments.
;
_shelx_estimated_absorpt_t_min 0.936
_shelx_estimated_absorpt_t_max 0.995

loop_
_space_group_symop_operation_xyz
'x, y, z'
'-x, -y, -z'

loop_
_atom_site_type_symbol
_atom_site_label
_atom_site_fract_x
_atom_site_fract_y
_atom_site_fract_z
_atom_site_U_iso_or_equiv
_atom_site_adp_type
_atom_site_calc_flag
_atom_site_occupancy
O O3 0.2667(3) 0.9922(2) 0.13217(15) 0.0237(4) Uani d 1
O O6 0.1928(3) 0.5951(2) 0.06586(14) 0.0275(4) Uani d 1
H H6 0.064291 0.538396 0.018007 0.033 Uiso calc 0.5
O O4 0.7439(3) 0.84668(19) 0.02897(13) 0.0248(4) Uani d 1
H H4 0.898817 0.878438 0.065778 0.030 Uiso calc 1
O O1 0.8819(3) 0.97641(18) 0.31755(14) 0.0276(4) Uani d 1
H H1 0.994991 1.049013 0.362722 0.033 Uiso calc 1
O O5 0.3228(3) 0.6349(2) -0.09377(14) 0.0312(4) Uani d 1
O O8 0.4348(4) 0.85499(19) 0.44077(15) 0.0326(4) Uani d 1
H H8 0.503030 0.948178 0.479875 0.039 Uiso calc 0.5
O O2 0.6970(3) 1.18742(19) 0.27605(16) 0.0376(5) Uani d 1
C C3 0.5848(4) 0.7792(2) 0.09554(18) 0.0184(5) Uani d 1
H H3A 0.701584 0.718813 0.136044 0.022 Uiso calc 1
C C2 0.4660(4) 0.9157(2) 0.18708(19) 0.0189(5) Uani d 1
H H2 0.375759 0.865593 0.236799 0.023 Uiso calc 1
N N1 0.2073(4) 0.3632(2) 0.23154(17) 0.0267(5) Uani d 1
H H1A 0.313317 0.364598 0.177463 0.040 Uiso calc 1
H H1B 0.032551 0.338870 0.197673 0.040 Uiso calc 1
H H1C 0.257319 0.287580 0.264040 0.040 Uiso calc 1
O O7 0.7676(4) 0.7775(2) 0.54908(17) 0.0453(5) Uani d 1
C C5 0.5863(5) 0.7498(3) 0.4635(2) 0.0239(5) Uani d 1
C C1 0.6925(4) 1.0432(3) 0.26546(19) 0.0200(5) Uani d 1
C C4 0.3507(4) 0.6610(3) 0.01283(19) 0.0187(5) Uani d 1
C C7 0.2385(5) 0.5272(3) 0.3238(2) 0.0247(5) Uani d 1
H H7A 0.136305 0.522960 0.386352 0.030 Uiso calc 1
H H7B 0.163490 0.607385 0.290313 0.030 Uiso calc 1
C C6 0.5365(5) 0.5796(3) 0.3738(2) 0.0266(5) Uani d 1
H H6A 0.638832 0.575970 0.309721 0.032 Uiso calc 1
H H6B 0.607095 0.501299 0.410191 0.032 Uiso calc 1
H H3 0.326(8) 1.027(5) 0.093(3) 0.084(15) Uiso d 1

loop_
_atom_site_aniso_label
_atom_site_aniso_U_11
_atom_site_aniso_U_22
_atom_site_aniso_U_33
_atom_site_aniso_U_12
_atom_site_aniso_U_13
_atom_site_aniso_U_23
O3 0.0180(8) 0.0255(9) 0.0277(9) 0.0031(7) -0.0008(7) 0.0103(8)
O6 0.0239(9) 0.0282(9) 0.0264(9) -0.0119(7) -0.0016(7) 0.0075(8)
O4 0.0175(8) 0.0299(9) 0.0260(9) -0.0067(7) 0.0020(7) 0.0094(7)
O1 0.0229(9) 0.0230(9) 0.0286(9) -0.0029(7) -0.0105(7) 0.0033(7)
O5 0.0249(9) 0.0416(10) 0.0210(9) -0.0075(7) -0.0023(7) 0.0053(8)
O8 0.0407(11) 0.0199(9) 0.0315(10) 0.0032(8) -0.0031(8) 0.0034(8)
O2 0.0324(10) 0.0196(9) 0.0528(12) -0.0047(7) -0.0135(9) 0.0092(8)
C3 0.0168(11) 0.0180(11) 0.0201(12) -0.0021(9) 0.0000(9) 0.0073(9)
C2 0.0155(11) 0.0195(11) 0.0208(11) -0.0029(9) -0.0015(9) 0.0076(9)
N1 0.0210(10) 0.0234(10) 0.0295(11) -0.0013(8) -0.0030(9) 0.0031(9)
O7 0.0464(12) 0.0301(10) 0.0458(11) -0.0082(8) -0.0235(9) 0.0067(9)
C5 0.0218(12) 0.0234(12) 0.0237(12) -0.0052(10) -0.0015(10) 0.0066(10)
C1 0.0174(11) 0.0204(12) 0.0208(11) 0.0011(9) 0.0032(9) 0.0047(9)
C4 0.0139(11) 0.0168(11) 0.0227(12) 0.0019(8) 0.0002(9) 0.0037(9)
C7 0.0214(12) 0.0213(12) 0.0251(12) 0.0024(9) -0.0002(10) 0.0003(10)
C6 0.0221(12) 0.0221(12) 0.0307(13) 0.0016(10) 0.0000(11) 0.0036(10)

loop_
_atom_type_symbol
_atom_type_description
_atom_type_scat_dispersion_real
_atom_type_scat_dispersion_imag
_atom_type_scat_source
C C 0.0033 0.0016 'International Tables Vol C Tables 4.2.6.8 and 6.1.1.4'
H H 0.0000 0.0000 'International Tables Vol C Tables 4.2.6.8 and 6.1.1.4'
N N 0.0061 0.0033 'International Tables Vol C Tables 4.2.6.8 and 6.1.1.4'
O O 0.0106 0.0060 'International Tables Vol C Tables 4.2.6.8 and 6.1.1.4'

loop_
_exptl_crystal_face_index_h
_exptl_crystal_face_index_k
_exptl_crystal_face_index_l
_exptl_crystal_face_perp_dist
0 5 1 0.0120
0 -5 -1 0.0220
3 -1 1 0.2160
-7 3 -2 0.1830
0 1 -3 0.0290
0 -1 3 0.0420

loop_
_geom_angle_atom_site_label_1
_geom_angle_atom_site_label_2
_geom_angle_atom_site_label_3
_geom_angle
C2 O3 H3 110(3)
C4 O6 H6 109.5
C3 O4 H4 109.5
C1 O1 H1 109.5
C5 O8 H8 109.5
O4 C3 H3A 109.1
O4 C3 C2 110.75(16)
O4 C3 C4 109.26(17)
C2 C3 H3A 109.1
C4 C3 H3A 109.1
C4 C3 C2 109.36(17)
O3 C2 C3 111.20(17)
O3 C2 H2 108.2
O3 C2 C1 110.17(17)
C3 C2 H2 108.2
C1 C2 C3 110.85(17)
C1 C2 H2 108.2
H1A N1 H1B 109.5
H1A N1 H1C 109.5
H1B N1 H1C 109.5
C7 N1 H1A 109.5
C7 N1 H1B 109.5
C7 N1 H1C 109.5
O8 C5 C6 114.96(19)
O7 C5 O8 125.7(2)
O7 C5 C6 119.4(2)
O1 C1 C2 111.87(18)
O2 C1 O1 124.9(2)
O2 C1 C2 123.2(2)
O6 C4 C3 113.64(19)
O5 C4 O6 125.2(2)
O5 C4 C3 121.15(19)
N1 C7 H7A 109.5
N1 C7 H7B 109.5
N1 C7 C6 110.67(18)
H7A C7 H7B 108.1
C6 C7 H7A 109.5
C6 C7 H7B 109.5
C5 C6 H6A 108.8
C5 C6 H6B 108.8
C7 C6 C5 113.77(19)
C7 C6 H6A 108.8
C7 C6 H6B 108.8
H6A C6 H6B 107.7

loop_
_geom_bond_atom_site_label_1
_geom_bond_atom_site_label_2
_geom_bond_distance
O3 C2 1.419(3)
O3 H3 0.71(3)
O6 H6 0.8200
O6 C4 1.286(3)
O4 H4 0.8200
O4 C3 1.420(2)
O1 H1 0.8200
O1 C1 1.315(2)
O5 C4 1.226(3)
O8 H8 0.8200
O8 C5 1.273(3)
O2 C1 1.205(2)
C3 H3A 0.9800
C3 C2 1.532(3)
C3 C4 1.522(3)
C2 H2 0.9800
C2 C1 1.518(3)
N1 H1A 0.8900
N1 H1B 0.8900
N1 H1C 0.8900
N1 C7 1.481(3)
O7 C5 1.231(3)
C5 C6 1.507(3)
C7 H7A 0.9700
C7 H7B 0.9700
C7 C6 1.504(3)
C6 H6A 0.9700
C6 H6B 0.9700

loop_
_geom_hbond_atom_site_label_D
_geom_hbond_atom_site_label_H
_geom_hbond_atom_site_label_A
_geom_hbond_site_symmetry_A
_geom_hbond_distance_DH
_geom_hbond_distance_HA
_geom_hbond_distance_DA
_geom_hbond_angle_DHA
_geom_hbond_publ_flag
O4 H4 O3 1_655 0.82 1.96 2.766(2) 166.0 yes
O8 H8 O8 2_676 0.82 1.65 2.456(3) 166.7 yes
O3 H3 O4 2_675 0.71(3) 2.11(4) 2.726(2) 146(4) yes

loop_
_geom_torsion_atom_site_label_1
_geom_torsion_atom_site_label_2
_geom_torsion_atom_site_label_3
_geom_torsion_atom_site_label_4
_geom_torsion
O3 C2 C1 O1 -179.75(18)
O3 C2 C1 O2 -0.9(3)
O4 C3 C2 O3 67.7(2)
O4 C3 C2 C1 -55.2(2)
O4 C3 C4 O6 -179.21(17)
O4 C3 C4 O5 0.7(3)
O8 C5 C6 C7 -38.0(3)
C3 C2 C1 O1 -56.2(2)
C3 C2 C1 O2 122.6(2)
C2 C3 C4 O6 -57.8(2)
C2 C3 C4 O5 122.0(2)
N1 C7 C6 C5 176.73(19)
O7 C5 C6 C7 143.6(2)
C4 C3 C2 O3 -52.8(2)
C4 C3 C2 C1 -175.71(17)

_cod_database_fobs_code 2021497
